data_4303870
loop_
_publ_author_name
'Yanfeng Bi'
'Xiu-Teng Wang'
'Wuping Liao'
'Xinwu Wang'
'Ruiping Deng'
'Hongjie Zhang'
'Song Gao'

_publ_contact_author 'Prof Dr Wuping Liao'
_publ_contact_author_address
;     State Key Lab of Rare Earth Resource Utilization
      Changchun Institute of Applied Chemistry
      CAS, Changchun 130022
      P.R. China
;
_publ_contact_author_email wpliao@ciac.jl.cn
_publ_section_title
;
Thiacalix[4]arene-Supported Planar Ln4 (Ln = TbIII, DyIII) Clusters: Toward
Luminescent and Magnetic Bifunctional Materials
;
_journal_name_full 'Inorganic Chemistry'
_journal_page_first 11743
_journal_page_last 11747
_journal_paper_doi 10.1021/ic9017807
_journal_volume 48
_journal_year 2009
_chemical_formula_moiety '[Dy4(OH)(C40H44O4S4)2Cl3(CH3OH)2(H2O)3] (CH3OH)9'
_chemical_formula_sum 'C91 H139 Cl3 Dy4 O23 S8'
_chemical_formula_weight 2613.85
_chemical_name_common '[Dy4(OH)(C40H44O4S4)2Cl3(CH3OH)2(H2O)3] (CH3OH)9'
_chemical_name_systematic
; 
 ? 
;
_space_group_IT_number 2
_symmetry_cell_setting triclinic
_symmetry_space_group_name_Hall '-P 1'
_symmetry_space_group_name_H-M 'P -1'
_atom_sites_solution_hydrogens geom
_atom_sites_solution_primary direct
_atom_sites_solution_secondary difmap
_audit_creation_method SHELXL-97
_cell_angle_alpha 70.7390(10)
_cell_angle_beta 72.5420(10)
_cell_angle_gamma 81.8020(10)
_cell_formula_units_Z 1
_cell_length_a 12.2728(10)
_cell_length_b 15.4561(14)
_cell_length_c 15.6682(14)
_cell_measurement_reflns_used 9978
_cell_measurement_temperature 187(2)
_cell_measurement_theta_max 26.1119
_cell_measurement_theta_min 2.7941
_cell_volume 2673.4(4)
_computing_cell_refinement 'Bruker SAINT'
_computing_data_collection 'Bruker APEX2'
_computing_data_reduction 'Bruker SAINT'
_computing_molecular_graphics 'Bruker SHELXTL'
_computing_publication_material 'Bruker SHELXTL'
_computing_structure_refinement 'SHELXL-97 (Sheldrick, 2008)'
_computing_structure_solution 'SHELXS-97 (Sheldrick, 2008)'
_diffrn_ambient_temperature 187(2)
_diffrn_measured_fraction_theta_full 0.991
_diffrn_measured_fraction_theta_max 0.991
_diffrn_measurement_device_type 'Bruker APEX-II CCD'
_diffrn_measurement_method '\f and \w scans'
_diffrn_radiation_monochromator graphite
_diffrn_radiation_source 'fine-focus sealed tube'
_diffrn_radiation_type MoK\a
_diffrn_radiation_wavelength 0.71073
_diffrn_reflns_av_R_equivalents 0.0271
_diffrn_reflns_av_sigmaI/netI 0.0414
_diffrn_reflns_limit_h_max 14
_diffrn_reflns_limit_h_min -14
_diffrn_reflns_limit_k_max 18
_diffrn_reflns_limit_k_min -17
_diffrn_reflns_limit_l_max 18
_diffrn_reflns_limit_l_min -18
_diffrn_reflns_number 18737
_diffrn_reflns_theta_full 25.00
_diffrn_reflns_theta_max 25.00
_diffrn_reflns_theta_min 1.74
_exptl_absorpt_coefficient_mu 3.059
_exptl_absorpt_correction_T_max 0.6919
_exptl_absorpt_correction_T_min 0.6569
_exptl_absorpt_correction_type empirical
_exptl_absorpt_process_details ' SADABS, Sheldrick, 1996'
_exptl_crystal_colour colourless
_exptl_crystal_density_diffrn 1.624
_exptl_crystal_density_method 'not measured'
_exptl_crystal_description block
_exptl_crystal_F_000 1312
_exptl_crystal_size_max 0.15
_exptl_crystal_size_mid 0.13
_exptl_crystal_size_min 0.13
_refine_diff_density_max 1.523
_refine_diff_density_min -1.802
_refine_diff_density_rms 0.149
_refine_ls_extinction_method none
_refine_ls_goodness_of_fit_ref 1.106
_refine_ls_hydrogen_treatment constr
_refine_ls_matrix_type full
_refine_ls_number_parameters 538
_refine_ls_number_reflns 9336
_refine_ls_number_restraints 1
_refine_ls_restrained_S_all 1.106
_refine_ls_R_factor_all 0.0548
_refine_ls_R_factor_gt 0.0371
_refine_ls_shift/su_max 0.001
_refine_ls_shift/su_mean 0.000
_refine_ls_structure_factor_coef Fsqd
_refine_ls_weighting_details 'calc w=1/[\s^2^(Fo^2^)+(0.0606P)^2^+3.6306P] where P=(Fo^2^+2Fc^2^)/3'
_refine_ls_weighting_scheme calc
_refine_ls_wR_factor_gt 0.1003
_refine_ls_wR_factor_ref 0.1091
_reflns_number_gt 7486
_reflns_number_total 9336
_reflns_threshold_expression >2sigma(I)
_cod_data_source_file ic9017807_si_002_4.cif
_cod_data_source_block Compound_4
_cod_depositor_comments
;
The following automatic conversions were performed:
'_symmetry_cell_setting' value 'Triclinic' changed to 'triclinic'
according to '/home/saulius/struct/CIF-dictionaries/cif_core.dic'
dictionary named 'cif_core.dic' version 2.4.1 from 2010-06-29.

Automatic conversion script
Id: cif_fix_enum 1527 2010-12-29 10:47:43Z saulius 
;
_cod_database_code 4303870

loop_
_symmetry_equiv_pos_as_xyz
'x, y, z'
'-x, -y, -z'

loop_
_atom_site_label
_atom_site_type_symbol
_atom_site_fract_x
_atom_site_fract_y
_atom_site_fract_z
_atom_site_U_iso_or_equiv
_atom_site_adp_type
_atom_site_occupancy
_atom_site_symmetry_multiplicity
_atom_site_calc_flag
_atom_site_refinement_flags
_atom_site_disorder_assembly
_atom_site_disorder_group
Dy1 Dy 0.82209(2) 0.485093(17) 0.459300(17) 0.01863(9) Uani 1 1 d . . .
Dy2 Dy 1.10049(2) 0.379501(17) 0.423193(17) 0.01887(9) Uani 1 1 d . . .
Cl1 Cl 1.03459(14) 0.27613(10) 0.33284(11) 0.0326(3) Uani 1 1 d . . .
Cl2 Cl 0.6036(2) 0.54957(17) 0.47536(18) 0.0469(7) Uani 0.50 1 d P . .
O8 O 0.6036(2) 0.54957(17) 0.47536(18) 0.0469(7) Uani 0.50 1 d P . .
S1 S 0.65957(12) 0.35083(9) 0.59376(9) 0.0214(3) Uani 1 1 d . . .
S2 S 1.09312(12) 0.18838(10) 0.53977(10) 0.0232(3) Uani 1 1 d . . .
S3 S 1.20984(12) 0.39682(10) 0.72160(10) 0.0230(3) Uani 1 1 d . . .
S4 S 0.77655(12) 0.55956(10) 0.77500(9) 0.0219(3) Uani 1 1 d . . .
O1 O 0.9155(3) 0.3430(2) 0.5178(2) 0.0206(8) Uani 1 1 d . . .
O2 O 1.1525(3) 0.3609(2) 0.5616(2) 0.0219(8) Uani 1 1 d . . .
O3 O 1.0110(3) 0.5129(2) 0.6636(2) 0.0205(8) Uani 1 1 d . . .
O4 O 0.7810(3) 0.4995(2) 0.6105(2) 0.0210(8) Uani 1 1 d . . .
O5 O 1.0000 0.5000 0.5000 0.0240(12) Uani 1 2 d S . .
O6 O 1.2901(3) 0.3031(3) 0.3949(3) 0.0290(9) Uani 1 1 d . . .
O7 O 0.7913(3) 0.3855(3) 0.3774(3) 0.0300(10) Uani 1 1 d . . .
C1 C 0.8734(5) 0.2632(4) 0.5733(4) 0.0238(13) Uani 1 1 d . . .
C2 C 0.7551(5) 0.2536(4) 0.6174(4) 0.0218(12) Uani 1 1 d . . .
C3 C 0.7120(5) 0.1697(4) 0.6769(4) 0.0250(13) Uani 1 1 d . . .
H3A H 0.6317 0.1659 0.7039 0.030 Uiso 1 1 calc R . .
C4 C 0.7819(5) 0.0914(4) 0.6982(4) 0.0270(13) Uani 1 1 d . . .
C5 C 0.8984(5) 0.0989(4) 0.6543(4) 0.0263(13) Uani 1 1 d . . .
H5A H 0.9488 0.0463 0.6654 0.032 Uiso 1 1 calc R . .
C6 C 0.9419(5) 0.1826(4) 0.5942(4) 0.0202(12) Uani 1 1 d . . .
C7 C 1.1638(5) 0.2854(4) 0.6312(4) 0.0207(12) Uani 1 1 d . . .
C8 C 1.1435(5) 0.1981(4) 0.6322(4) 0.0225(12) Uani 1 1 d . . .
C9 C 1.1604(5) 0.1191(4) 0.7034(4) 0.0281(14) Uani 1 1 d . . .
H9A H 1.1489 0.0611 0.6997 0.034 Uiso 1 1 calc R . .
C10 C 1.1930(6) 0.1224(4) 0.7787(4) 0.0338(15) Uani 1 1 d . A .
C11 C 1.2105(5) 0.2084(4) 0.7800(4) 0.0300(14) Uani 1 1 d . . .
H11A H 1.2339 0.2128 0.8309 0.036 Uiso 1 1 calc R . .
C12 C 1.1954(5) 0.2886(4) 0.7100(4) 0.0236(13) Uani 1 1 d . . .
C13 C 0.9914(5) 0.4733(4) 0.7561(4) 0.0215(12) Uani 1 1 d . . .
C14 C 1.0728(5) 0.4149(4) 0.7959(4) 0.0223(12) Uani 1 1 d . . .
C15 C 1.0503(5) 0.3702(4) 0.8926(4) 0.0269(13) Uani 1 1 d . . .
H15A H 1.1085 0.3315 0.9167 0.032 Uiso 1 1 calc R . .
C16 C 0.9441(5) 0.3813(4) 0.9543(4) 0.0249(13) Uani 1 1 d . . .
C17 C 0.8644(5) 0.4422(4) 0.9148(4) 0.0259(13) Uani 1 1 d . . .
H17A H 0.7924 0.4536 0.9548 0.031 Uiso 1 1 calc R . .
C18 C 0.8864(5) 0.4866(4) 0.8195(4) 0.0212(12) Uani 1 1 d . . .
C19 C 0.7053(4) 0.4569(4) 0.6892(4) 0.0189(12) Uani 1 1 d . . .
C20 C 0.6891(4) 0.4780(4) 0.7736(4) 0.0209(12) Uani 1 1 d . . .
C21 C 0.6079(5) 0.4357(4) 0.8542(4) 0.0274(13) Uani 1 1 d . . .
H21A H 0.5983 0.4530 0.9089 0.033 Uiso 1 1 calc R . .
C22 C 0.5396(5) 0.3690(4) 0.8593(4) 0.0270(13) Uani 1 1 d . . .
C23 C 0.5577(5) 0.3464(4) 0.7763(4) 0.0250(13) Uani 1 1 d . . .
H23A H 0.5130 0.3009 0.7767 0.030 Uiso 1 1 calc R . .
C24 C 0.6376(5) 0.3875(4) 0.6943(4) 0.0212(12) Uani 1 1 d . . .
C25 C 0.7303(6) 0.0001(4) 0.7662(5) 0.0394(17) Uani 1 1 d . . .
C26 C 1.2099(7) 0.0345(5) 0.8574(5) 0.054(2) Uani 1 1 d D . .
C27 C 0.9160(5) 0.3323(4) 1.0612(4) 0.0312(14) Uani 1 1 d . . .
C28 C 0.4480(6) 0.3259(5) 0.9500(4) 0.0391(17) Uani 1 1 d . . .
C29 C 0.6565(8) -0.0306(6) 0.7179(6) 0.072(3) Uani 1 1 d . . .
H29A H 0.7054 -0.0423 0.6603 0.109 Uiso 1 1 calc R . .
H29B H 0.5985 0.0180 0.7024 0.109 Uiso 1 1 calc R . .
H29C H 0.6189 -0.0867 0.7606 0.109 Uiso 1 1 calc R . .
C30 C 0.6512(7) 0.0178(5) 0.8552(5) 0.060(2) Uani 1 1 d . . .
H30A H 0.6961 0.0367 0.8877 0.090 Uiso 1 1 calc R . .
H30B H 0.6127 -0.0384 0.8966 0.090 Uiso 1 1 calc R . .
H30C H 0.5939 0.0666 0.8385 0.090 Uiso 1 1 calc R . .
C31 C 0.8192(7) -0.0728(6) 0.7916(8) 0.098(4) Uani 1 1 d . . .
H31A H 0.8652 -0.0518 0.8217 0.147 Uiso 1 1 calc R . .
H31B H 0.8687 -0.0855 0.7347 0.147 Uiso 1 1 calc R . .
H31C H 0.7819 -0.1288 0.8351 0.147 Uiso 1 1 calc R . .
C32 C 1.1513(19) -0.0410(14) 0.8720(16) 0.068(3) Uani 0.508(9) 1 d P A 1
H32A H 1.1774 -0.0619 0.8162 0.102 Uiso 0.508(9) 1 calc PR A 1
H32B H 1.0692 -0.0244 0.8838 0.102 Uiso 0.508(9) 1 calc PR A 1
H32C H 1.1655 -0.0903 0.9264 0.102 Uiso 0.508(9) 1 calc PR A 1
C33 C 1.1493(17) 0.0616(11) 0.9578(10) 0.068(3) Uani 0.508(9) 1 d PD A 1
H33A H 1.0841 0.1053 0.9501 0.102 Uiso 0.508(9) 1 calc PR A 1
H33B H 1.2057 0.0894 0.9725 0.102 Uiso 0.508(9) 1 calc PR A 1
H33C H 1.1229 0.0059 1.0093 0.102 Uiso 0.508(9) 1 calc PR A 1
C34 C 1.3298(16) 0.0248(11) 0.8619(13) 0.068(3) Uani 0.508(9) 1 d P A 1
H34A H 1.3798 0.0089 0.8069 0.102 Uiso 0.508(9) 1 calc PR A 1
H34B H 1.3370 -0.0239 0.9191 0.102 Uiso 0.508(9) 1 calc PR A 1
H34C H 1.3520 0.0828 0.8628 0.102 Uiso 0.508(9) 1 calc PR A 1
C32' C 1.1022(18) -0.0244(15) 0.8847(17) 0.068(3) Uani 0.492(9) 1 d P A 2
H32D H 1.1083 -0.0519 0.8352 0.102 Uiso 0.492(9) 1 calc PR A 2
H32E H 1.0324 0.0153 0.8916 0.102 Uiso 0.492(9) 1 calc PR A 2
H32F H 1.0992 -0.0731 0.9442 0.102 Uiso 0.492(9) 1 calc PR A 2
C33' C 1.2310(19) 0.0481(12) 0.9357(13) 0.068(3) Uani 0.492(9) 1 d P A 2
H33D H 1.3131 0.0391 0.9306 0.102 Uiso 0.492(9) 1 calc PR A 2
H33E H 1.1892 0.0039 0.9934 0.102 Uiso 0.492(9) 1 calc PR A 2
H33F H 1.2053 0.1106 0.9375 0.102 Uiso 0.492(9) 1 calc PR A 2
C34' C 1.3099(16) -0.0294(11) 0.8074(12) 0.068(3) Uani 0.492(9) 1 d P A 2
H34D H 1.3054 -0.0197 0.7435 0.102 Uiso 0.492(9) 1 calc PR A 2
H34E H 1.2991 -0.0942 0.8439 0.102 Uiso 0.492(9) 1 calc PR A 2
H34F H 1.3851 -0.0126 0.8049 0.102 Uiso 0.492(9) 1 calc PR A 2
C35 C 1.0066(7) 0.2596(5) 1.0875(5) 0.052(2) Uani 1 1 d . . .
H35A H 0.9853 0.2305 1.1557 0.078 Uiso 1 1 calc R . .
H35B H 1.0802 0.2880 1.0681 0.078 Uiso 1 1 calc R . .
H35C H 1.0131 0.2133 1.0559 0.078 Uiso 1 1 calc R . .
C36 C 0.9047(7) 0.4035(5) 1.1118(4) 0.0464(19) Uani 1 1 d . . .
H36A H 0.8868 0.3730 1.1797 0.070 Uiso 1 1 calc R . .
H36B H 0.8432 0.4489 1.0974 0.070 Uiso 1 1 calc R . .
H36C H 0.9768 0.4342 1.0908 0.070 Uiso 1 1 calc R . .
C37 C 0.8015(7) 0.2870(5) 1.0929(5) 0.054(2) Uani 1 1 d . . .
H37A H 0.7829 0.2557 1.1606 0.081 Uiso 1 1 calc R . .
H37B H 0.8070 0.2422 1.0595 0.081 Uiso 1 1 calc R . .
H37C H 0.7414 0.3339 1.0788 0.081 Uiso 1 1 calc R . .
C38 C 0.3903(8) 0.2497(6) 0.9430(5) 0.066(3) Uani 1 1 d . . .
H38A H 0.3333 0.2241 1.0026 0.099 Uiso 1 1 calc R . .
H38B H 0.4475 0.2014 0.9295 0.099 Uiso 1 1 calc R . .
H38C H 0.3524 0.2739 0.8924 0.099 Uiso 1 1 calc R . .
C39 C 0.4991(9) 0.2911(9) 1.0317(6) 0.109(5) Uani 1 1 d . . .
H39A H 0.4399 0.2637 1.0890 0.164 Uiso 1 1 calc R . .
H39B H 0.5306 0.3422 1.0391 0.164 Uiso 1 1 calc R . .
H39C H 0.5604 0.2447 1.0203 0.164 Uiso 1 1 calc R . .
C40 C 0.3544(8) 0.3984(7) 0.9676(7) 0.088(3) Uani 1 1 d . . .
H40A H 0.2956 0.3717 1.0256 0.131 Uiso 1 1 calc R . .
H40B H 0.3200 0.4208 0.9149 0.131 Uiso 1 1 calc R . .
H40C H 0.3871 0.4496 0.9738 0.131 Uiso 1 1 calc R . .
C41 C 1.3302(6) 0.2346(5) 0.3481(5) 0.0462(18) Uani 1 1 d . . .
H41A H 1.4102 0.2168 0.3475 0.069 Uiso 1 1 calc R . .
H41B H 1.3242 0.2594 0.2834 0.069 Uiso 1 1 calc R . .
H41C H 1.2836 0.1808 0.3813 0.069 Uiso 1 1 calc R . .
O9 O 1.4401(5) 0.2749(4) 0.4975(4) 0.0552(11) Uiso 1 1 d . . .
C42 C 1.4584(7) 0.1903(6) 0.5689(6) 0.0552(11) Uiso 1 1 d . . .
O10 O 0.6185(5) 0.3300(4) 0.3431(4) 0.0689(14) Uiso 1 1 d . . .
C43 C 0.5777(8) 0.4054(7) 0.2731(7) 0.0689(14) Uiso 1 1 d . . .
O11 O 0.8593(9) 0.2325(7) 0.8336(7) 0.129(3) Uiso 1 1 d . B 1
C44 C 0.762(3) 0.207(2) 0.897(2) 0.129(3) Uiso 0.50 1 d P B 1
C44' C 0.906(3) 0.166(2) 0.874(2) 0.129(3) Uiso 0.50 1 d P C 2
O12 O 0.8872(8) 0.1093(6) 0.3556(7) 0.126(3) Uiso 1 1 d . . .
C45 C 0.8655(13) 0.0745(10) 0.4497(11) 0.126(3) Uiso 1 1 d . . .
O13 O 0.6761(13) 0.1556(11) 0.3358(11) 0.097(4) Uiso 0.50 1 d P . .
C46 C 0.612(2) 0.0712(17) 0.3836(17) 0.097(4) Uiso 0.50 1 d P . .

loop_
_atom_site_aniso_label
_atom_site_aniso_U_11
_atom_site_aniso_U_22
_atom_site_aniso_U_33
_atom_site_aniso_U_23
_atom_site_aniso_U_13
_atom_site_aniso_U_12
Dy1 0.01992(16) 0.01984(15) 0.01316(14) -0.00200(10) -0.00249(11) -0.00326(11)
Dy2 0.02023(16) 0.01988(15) 0.01346(14) -0.00205(11) -0.00256(11) -0.00304(11)
Cl1 0.0378(9) 0.0326(8) 0.0282(8) -0.0100(6) -0.0078(7) -0.0045(7)
Cl2 0.0566(17) 0.0339(14) 0.0359(14) 0.0008(11) -0.0048(12) -0.0021(12)
O8 0.0566(17) 0.0339(14) 0.0359(14) 0.0008(11) -0.0048(12) -0.0021(12)
S1 0.0224(7) 0.0217(7) 0.0177(7) -0.0034(6) -0.0042(6) -0.0025(6)
S2 0.0224(7) 0.0230(7) 0.0219(7) -0.0049(6) -0.0041(6) -0.0023(6)
S3 0.0224(7) 0.0268(8) 0.0176(7) -0.0036(6) -0.0048(6) -0.0034(6)
S4 0.0223(7) 0.0241(7) 0.0171(7) -0.0051(6) -0.0027(6) -0.0022(6)
O1 0.022(2) 0.0189(19) 0.0164(19) -0.0011(15) -0.0017(16) -0.0044(16)
O2 0.026(2) 0.020(2) 0.0177(19) -0.0024(16) -0.0069(17) -0.0019(16)
O3 0.022(2) 0.026(2) 0.0104(18) -0.0041(15) -0.0013(15) -0.0018(16)
O4 0.020(2) 0.024(2) 0.0155(19) -0.0036(16) 0.0006(16) -0.0074(16)
O5 0.017(3) 0.029(3) 0.026(3) -0.010(2) -0.004(2) -0.002(2)
O6 0.020(2) 0.031(2) 0.031(2) -0.0098(19) -0.0020(18) 0.0041(17)
O7 0.031(2) 0.038(2) 0.020(2) -0.0073(18) -0.0074(18) -0.0027(19)
C1 0.035(3) 0.024(3) 0.017(3) -0.006(2) -0.011(3) -0.008(3)
C2 0.022(3) 0.021(3) 0.017(3) -0.003(2) 0.000(2) -0.001(2)
C3 0.020(3) 0.031(3) 0.020(3) -0.006(2) 0.002(2) -0.010(2)
C4 0.031(3) 0.021(3) 0.021(3) 0.001(2) -0.001(3) -0.008(3)
C5 0.031(3) 0.022(3) 0.022(3) -0.002(2) -0.008(3) -0.002(2)
C6 0.016(3) 0.023(3) 0.020(3) -0.005(2) -0.003(2) -0.002(2)
C7 0.016(3) 0.023(3) 0.015(3) 0.000(2) 0.000(2) 0.000(2)
C8 0.019(3) 0.023(3) 0.022(3) -0.003(2) -0.004(2) -0.002(2)
C9 0.026(3) 0.020(3) 0.034(3) -0.003(3) -0.007(3) -0.003(2)
C10 0.035(4) 0.027(3) 0.031(3) 0.007(3) -0.014(3) -0.002(3)
C11 0.031(3) 0.035(4) 0.020(3) 0.001(3) -0.012(3) 0.001(3)
C12 0.026(3) 0.021(3) 0.021(3) -0.001(2) -0.008(2) -0.001(2)
C13 0.029(3) 0.021(3) 0.015(3) -0.003(2) -0.006(2) -0.010(2)
C14 0.024(3) 0.023(3) 0.018(3) -0.005(2) -0.003(2) -0.004(2)
C15 0.031(3) 0.025(3) 0.026(3) -0.001(2) -0.014(3) -0.005(3)
C16 0.030(3) 0.026(3) 0.011(3) 0.001(2) -0.001(2) -0.006(3)
C17 0.029(3) 0.029(3) 0.018(3) -0.009(2) 0.000(2) -0.008(3)
C18 0.023(3) 0.022(3) 0.017(3) -0.003(2) -0.006(2) -0.003(2)
C19 0.014(3) 0.023(3) 0.014(3) -0.002(2) -0.001(2) 0.004(2)
C20 0.014(3) 0.024(3) 0.020(3) -0.004(2) 0.001(2) -0.003(2)
C21 0.026(3) 0.035(3) 0.018(3) -0.006(3) -0.002(2) -0.003(3)
C22 0.025(3) 0.029(3) 0.017(3) -0.001(2) 0.005(2) -0.009(3)
C23 0.025(3) 0.025(3) 0.022(3) -0.003(2) -0.004(2) -0.006(2)
C24 0.023(3) 0.019(3) 0.019(3) -0.005(2) -0.002(2) -0.001(2)
C25 0.035(4) 0.027(3) 0.041(4) 0.003(3) 0.001(3) -0.009(3)
C26 0.072(6) 0.033(4) 0.052(5) 0.013(4) -0.038(4) -0.005(4)
C27 0.037(4) 0.037(4) 0.012(3) -0.001(3) -0.001(3) -0.008(3)
C28 0.038(4) 0.054(4) 0.018(3) -0.009(3) 0.009(3) -0.020(3)
C29 0.093(7) 0.050(5) 0.069(6) -0.010(5) -0.005(5) -0.042(5)
C30 0.076(6) 0.045(5) 0.033(4) 0.009(4) 0.008(4) -0.020(4)
C31 0.048(5) 0.044(5) 0.120(9) 0.042(5) 0.017(5) 0.005(4)
C32 0.087(7) 0.042(4) 0.061(5) 0.018(3) -0.038(5) -0.002(5)
C33 0.087(7) 0.042(4) 0.061(5) 0.018(3) -0.038(5) -0.002(5)
C34 0.087(7) 0.042(4) 0.061(5) 0.018(3) -0.038(5) -0.002(5)
C32' 0.087(7) 0.042(4) 0.061(5) 0.018(3) -0.038(5) -0.002(5)
C33' 0.087(7) 0.042(4) 0.061(5) 0.018(3) -0.038(5) -0.002(5)
C34' 0.087(7) 0.042(4) 0.061(5) 0.018(3) -0.038(5) -0.002(5)
C35 0.058(5) 0.053(5) 0.021(3) 0.011(3) -0.006(3) 0.010(4)
C36 0.073(5) 0.046(4) 0.020(3) -0.008(3) -0.011(3) -0.009(4)
C37 0.060(5) 0.060(5) 0.029(4) 0.003(3) -0.002(4) -0.030(4)
C38 0.078(6) 0.071(6) 0.036(4) -0.013(4) 0.020(4) -0.046(5)
C39 0.079(7) 0.192(13) 0.027(4) 0.032(6) -0.015(5) -0.073(8)
C40 0.058(6) 0.081(7) 0.083(7) -0.021(6) 0.044(5) -0.020(5)
C41 0.036(4) 0.053(5) 0.052(5) -0.027(4) -0.005(3) 0.003(3)

loop_
_atom_type_symbol
_atom_type_description
_atom_type_scat_dispersion_real
_atom_type_scat_dispersion_imag
_atom_type_scat_source
C C 0.0033 0.0016 'International Tables Vol C Tables 4.2.6.8 and 6.1.1.4'
H H 0.0000 0.0000 'International Tables Vol C Tables 4.2.6.8 and 6.1.1.4'
O O 0.0106 0.0060 'International Tables Vol C Tables 4.2.6.8 and 6.1.1.4'
S S 0.1246 0.1234 'International Tables Vol C Tables 4.2.6.8 and 6.1.1.4'
Dy Dy -0.1892 4.4098 'International Tables Vol C Tables 4.2.6.8 and 6.1.1.4'
Cl Cl 0.1484 0.1585 'International Tables Vol C Tables 4.2.6.8 and 6.1.1.4'

loop_
_geom_angle_atom_site_label_1
_geom_angle_atom_site_label_2
_geom_angle_atom_site_label_3
_geom_angle
_geom_angle_site_symmetry_1
_geom_angle_site_symmetry_3
_geom_angle_publ_flag
O2 Dy1 O3 88.49(13) 2_766 2_766 ?
O2 Dy1 O4 73.76(12) 2_766 . ?
O3 Dy1 O4 134.94(13) 2_766 . ?
O2 Dy1 O1 135.51(13) 2_766 . ?
O3 Dy1 O1 77.69(12) 2_766 . ?
O4 Dy1 O1 86.60(13) . . ?
O2 Dy1 O7 141.74(13) 2_766 . ?
O3 Dy1 O7 73.83(13) 2_766 . ?
O4 Dy1 O7 141.37(13) . . ?
O1 Dy1 O7 74.27(13) . . ?
O2 Dy1 O5 69.19(9) 2_766 . ?
O3 Dy1 O5 66.85(9) 2_766 . ?
O4 Dy1 O5 68.14(9) . . ?
O1 Dy1 O5 66.46(9) . . ?
O7 Dy1 O5 128.76(10) . . ?
O2 Dy1 Cl2 81.22(11) 2_766 . ?
O3 Dy1 Cl2 136.58(10) 2_766 . ?
O4 Dy1 Cl2 82.12(11) . . ?
O1 Dy1 Cl2 135.94(10) . . ?
O7 Dy1 Cl2 88.72(11) . . ?
O5 Dy1 Cl2 142.51(6) . . ?
O2 Dy1 S1 133.98(10) 2_766 . ?
O3 Dy1 S1 137.35(9) 2_766 . ?
O4 Dy1 S1 69.31(9) . . ?
O1 Dy1 S1 68.59(9) . . ?
O7 Dy1 S1 72.49(10) . . ?
O5 Dy1 S1 118.39(3) . . ?
Cl2 Dy1 S1 67.56(6) . . ?
O2 Dy1 S3 69.11(9) 2_766 2_766 ?
O3 Dy1 S3 68.30(9) 2_766 2_766 ?
O4 Dy1 S3 135.31(9) . 2_766 ?
O1 Dy1 S3 137.79(9) . 2_766 ?
O7 Dy1 S3 72.84(10) . 2_766 ?
O5 Dy1 S3 118.00(3) . 2_766 ?
Cl2 Dy1 S3 68.61(6) . 2_766 ?
S1 Dy1 S3 123.61(4) . 2_766 ?
O2 Dy1 Dy2 105.39(9) 2_766 . ?
O3 Dy1 Dy2 40.88(8) 2_766 . ?
O4 Dy1 Dy2 103.95(9) . . ?
O1 Dy1 Dy2 40.89(9) . . ?
O7 Dy1 Dy2 83.25(10) . . ?
O5 Dy1 Dy2 45.511(7) . . ?
Cl2 Dy1 Dy2 171.97(6) . . ?
S1 Dy1 Dy2 109.34(3) . . ?
S3 Dy1 Dy2 109.09(3) 2_766 . ?
O2 Dy1 Dy2 40.53(9) 2_766 2_766 ?
O3 Dy1 Dy2 101.29(9) 2_766 2_766 ?
O4 Dy1 Dy2 40.53(9) . 2_766 ?
O1 Dy1 Dy2 100.77(9) . 2_766 ?
O7 Dy1 Dy2 173.56(10) . 2_766 ?
O5 Dy1 Dy2 44.796(6) . 2_766 ?
Cl2 Dy1 Dy2 97.71(6) . 2_766 ?
S1 Dy1 Dy2 109.83(3) . 2_766 ?
S3 Dy1 Dy2 109.58(3) 2_766 2_766 ?
Dy2 Dy1 Dy2 90.307(9) . 2_766 ?
O1 Dy2 O3 78.31(12) . 2_766 ?
O1 Dy2 O4 134.21(13) . 2_766 ?
O3 Dy2 O4 86.74(13) 2_766 2_766 ?
O1 Dy2 O2 87.56(13) . . ?
O3 Dy2 O2 135.41(13) 2_766 . ?
O4 Dy2 O2 73.39(12) 2_766 . ?
O1 Dy2 O6 138.02(13) . . ?
O3 Dy2 O6 138.09(13) 2_766 . ?
O4 Dy2 O6 78.39(13) 2_766 . ?
O2 Dy2 O6 77.08(13) . . ?
O1 Dy2 O5 66.54(9) . . ?
O3 Dy2 O5 66.78(9) 2_766 . ?
O4 Dy2 O5 67.78(9) 2_766 . ?
O2 Dy2 O5 68.78(9) . . ?
O6 Dy2 O5 137.16(10) . . ?
O1 Dy2 Cl1 78.43(10) . . ?
O3 Dy2 Cl1 78.07(10) 2_766 . ?
O4 Dy2 Cl1 140.26(9) 2_766 . ?
O2 Dy2 Cl1 140.19(9) . . ?
O6 Dy2 Cl1 88.80(10) . . ?
O5 Dy2 Cl1 134.04(3) . . ?
O1 Dy2 S4 139.37(9) . 2_766 ?
O3 Dy2 S4 69.05(9) 2_766 2_766 ?
O4 Dy2 S4 68.44(9) 2_766 2_766 ?
O2 Dy2 S4 132.80(10) . 2_766 ?
O6 Dy2 S4 69.04(10) . 2_766 ?
O5 Dy2 S4 118.00(3) . 2_766 ?
Cl1 Dy2 S4 71.83(4) . 2_766 ?
O1 Dy2 S2 68.70(9) . . ?
O3 Dy2 S2 138.55(10) 2_766 . ?
O4 Dy2 S2 134.41(9) 2_766 . ?
O2 Dy2 S2 68.73(9) . . ?
O6 Dy2 S2 69.32(10) . . ?
O5 Dy2 S2 118.03(3) . . ?
Cl1 Dy2 S2 71.46(4) . . ?
S4 Dy2 S2 123.94(4) 2_766 . ?
O1 Dy2 Dy1 41.34(9) . . ?
O3 Dy2 Dy1 41.10(9) 2_766 . ?
O4 Dy2 Dy1 103.42(9) 2_766 . ?
O2 Dy2 Dy1 104.83(9) . . ?
O6 Dy2 Dy1 177.64(10) . . ?
O5 Dy2 Dy1 45.201(6) . . ?
Cl1 Dy2 Dy1 88.84(3) . . ?
S4 Dy2 Dy1 110.11(3) 2_766 . ?
S2 Dy2 Dy1 109.95(3) . . ?
O1 Dy2 Dy1 100.39(9) . 2_766 ?
O3 Dy2 Dy1 100.87(9) 2_766 2_766 ?
O4 Dy2 Dy1 40.34(9) 2_766 2_766 ?
O2 Dy2 Dy1 40.29(9) . 2_766 ?
O6 Dy2 Dy1 92.66(10) . 2_766 ?
O5 Dy2 Dy1 44.493(7) . 2_766 ?
Cl1 Dy2 Dy1 178.54(3) . 2_766 ?
S4 Dy2 Dy1 108.79(3) 2_766 2_766 ?
S2 Dy2 Dy1 108.98(3) . 2_766 ?
Dy1 Dy2 Dy1 89.694(10) . 2_766 ?
C2 S1 C24 101.3(3) . . ?
C2 S1 Dy1 99.57(18) . . ?
C24 S1 Dy1 98.89(18) . . ?
C8 S2 C6 101.1(3) . . ?
C8 S2 Dy2 99.51(18) . . ?
C6 S2 Dy2 99.30(18) . . ?
C14 S3 C12 101.2(3) . . ?
C14 S3 Dy1 99.43(18) . 2_766 ?
C12 S3 Dy1 98.75(18) . 2_766 ?
C20 S4 C18 101.4(3) . . ?
C20 S4 Dy2 99.78(18) . 2_766 ?
C18 S4 Dy2 99.13(18) . 2_766 ?
C1 O1 Dy2 130.6(3) . . ?
C1 O1 Dy1 130.5(3) . . ?
Dy2 O1 Dy1 97.77(13) . . ?
C7 O2 Dy1 130.5(3) . 2_766 ?
C7 O2 Dy2 130.4(3) . . ?
Dy1 O2 Dy2 99.17(13) 2_766 . ?
C13 O3 Dy2 130.5(3) . 2_766 ?
C13 O3 Dy1 130.9(3) . 2_766 ?
Dy2 O3 Dy1 98.02(12) 2_766 2_766 ?
C19 O4 Dy1 129.6(3) . . ?
C19 O4 Dy2 131.0(3) . 2_766 ?
Dy1 O4 Dy2 99.13(13) . 2_766 ?
Dy1 O5 Dy1 179.999(1) 2_766 . ?
Dy1 O5 Dy2 90.710(9) 2_766 . ?
Dy1 O5 Dy2 89.288(9) . . ?
Dy1 O5 Dy2 89.290(9) 2_766 2_766 ?
Dy1 O5 Dy2 90.711(10) . 2_766 ?
Dy2 O5 Dy2 180.000(17) . 2_766 ?
C41 O6 Dy2 128.0(4) . . ?
O1 C1 C6 123.0(5) . . ?
O1 C1 C2 122.0(5) . . ?
C6 C1 C2 115.0(5) . . ?
C3 C2 C1 121.6(5) . . ?
C3 C2 S1 119.5(4) . . ?
C1 C2 S1 118.9(4) . . ?
C4 C3 C2 122.3(5) . . ?
C4 C3 H3A 118.8 . . ?
C2 C3 H3A 118.8 . . ?
C3 C4 C5 117.1(5) . . ?
C3 C4 C25 120.5(5) . . ?
C5 C4 C25 122.4(5) . . ?
C4 C5 C6 120.7(5) . . ?
C4 C5 H5A 119.6 . . ?
C6 C5 H5A 119.6 . . ?
C5 C6 C1 123.3(5) . . ?
C5 C6 S2 118.8(4) . . ?
C1 C6 S2 117.9(4) . . ?
O2 C7 C8 122.5(5) . . ?
O2 C7 C12 121.8(5) . . ?
C8 C7 C12 115.6(5) . . ?
C9 C8 C7 121.9(5) . . ?
C9 C8 S2 119.4(4) . . ?
C7 C8 S2 118.7(4) . . ?
C10 C9 C8 122.2(6) . . ?
C10 C9 H9A 118.9 . . ?
C8 C9 H9A 118.9 . . ?
C9 C10 C11 116.6(5) . . ?
C9 C10 C26 121.5(6) . . ?
C11 C10 C26 121.9(6) . . ?
C10 C11 C12 122.9(6) . . ?
C10 C11 H11A 118.6 . . ?
C12 C11 H11A 118.6 . . ?
C11 C12 C7 120.7(5) . . ?
C11 C12 S3 119.8(5) . . ?
C7 C12 S3 119.5(4) . . ?
O3 C13 C14 122.2(5) . . ?
O3 C13 C18 122.0(5) . . ?
C14 C13 C18 115.8(5) . . ?
C13 C14 C15 122.1(5) . . ?
C13 C14 S3 119.0(4) . . ?
C15 C14 S3 118.9(4) . . ?
C16 C15 C14 121.4(5) . . ?
C16 C15 H15A 119.3 . . ?
C14 C15 H15A 119.3 . . ?
C17 C16 C15 116.3(5) . . ?
C17 C16 C27 120.9(5) . . ?
C15 C16 C27 122.8(5) . . ?
C18 C17 C16 122.4(6) . . ?
C18 C17 H17A 118.8 . . ?
C16 C17 H17A 118.8 . . ?
C17 C18 C13 121.9(5) . . ?
C17 C18 S4 119.0(4) . . ?
C13 C18 S4 119.0(4) . . ?
O4 C19 C20 121.4(5) . . ?
O4 C19 C24 122.6(5) . . ?
C20 C19 C24 116.0(5) . . ?
C21 C20 C19 121.1(5) . . ?
C21 C20 S4 120.0(5) . . ?
C19 C20 S4 118.9(4) . . ?
C20 C21 C22 123.2(6) . . ?
C20 C21 H21A 118.4 . . ?
C22 C21 H21A 118.4 . . ?
C21 C22 C23 115.7(5) . . ?
C21 C22 C28 121.2(6) . . ?
C23 C22 C28 123.0(5) . . ?
C24 C23 C22 122.8(5) . . ?
C24 C23 H23A 118.6 . . ?
C22 C23 H23A 118.6 . . ?
C23 C24 C19 121.1(5) . . ?
C23 C24 S1 119.8(4) . . ?
C19 C24 S1 119.1(4) . . ?
C31 C25 C30 109.4(7) . . ?
C31 C25 C4 112.9(6) . . ?
C30 C25 C4 108.7(6) . . ?
C31 C25 C29 110.8(8) . . ?
C30 C25 C29 107.8(7) . . ?
C4 C25 C29 107.1(6) . . ?
C32 C26 C33' 118.2(14) . . ?
C32 C26 C34 121.1(11) . . ?
C33' C26 C34 62.4(11) . . ?
C32 C26 C10 117.9(10) . . ?
C33' C26 C10 115.7(9) . . ?
C34 C26 C10 109.6(8) . . ?
C32 C26 C32' 22.9(12) . . ?
C33' C26 C32' 113.0(13) . . ?
C34 C26 C32' 141.2(10) . . ?
C10 C26 C32' 106.5(8) . . ?
C32 C26 C34' 78.1(12) . . ?
C33' C26 C34' 113.3(12) . . ?
C34 C26 C34' 55.8(10) . . ?
C10 C26 C34' 106.5(8) . . ?
C32' C26 C34' 100.4(12) . . ?
C32 C26 C33 101.9(14) . . ?
C33' C26 C33 35.2(9) . . ?
C34 C26 C33 97.6(11) . . ?
C10 C26 C33 104.7(7) . . ?
C32' C26 C33 86.6(12) . . ?
C34' C26 C33 144.4(9) . . ?
C35 C27 C36 109.3(6) . . ?
C35 C27 C37 108.8(6) . . ?
C36 C27 C37 108.7(6) . . ?
C35 C27 C16 112.3(5) . . ?
C36 C27 C16 108.9(5) . . ?
C37 C27 C16 108.8(5) . . ?
C39 C28 C38 110.0(7) . . ?
C39 C28 C40 109.1(8) . . ?
C38 C28 C40 105.9(7) . . ?
C39 C28 C22 110.3(6) . . ?
C38 C28 C22 112.6(6) . . ?
C40 C28 C22 108.8(6) . . ?
C25 C29 H29A 109.5 . . ?
C25 C29 H29B 109.5 . . ?
H29A C29 H29B 109.5 . . ?
C25 C29 H29C 109.5 . . ?
H29A C29 H29C 109.5 . . ?
H29B C29 H29C 109.5 . . ?
C25 C30 H30A 109.5 . . ?
C25 C30 H30B 109.5 . . ?
H30A C30 H30B 109.5 . . ?
C25 C30 H30C 109.5 . . ?
H30A C30 H30C 109.5 . . ?
H30B C30 H30C 109.5 . . ?
C25 C31 H31A 109.5 . . ?
C25 C31 H31B 109.5 . . ?
H31A C31 H31B 109.5 . . ?
C25 C31 H31C 109.5 . . ?
H31A C31 H31C 109.5 . . ?
H31B C31 H31C 109.5 . . ?
C26 C32 H32A 109.5 . . ?
C26 C32 H32B 109.5 . . ?
H32A C32 H32B 109.5 . . ?
C26 C32 H32C 109.5 . . ?
H32A C32 H32C 109.5 . . ?
H32B C32 H32C 109.5 . . ?
C26 C33 H33A 109.5 . . ?
C26 C33 H33B 109.5 . . ?
H33A C33 H33B 109.5 . . ?
C26 C33 H33C 109.5 . . ?
H33A C33 H33C 109.5 . . ?
H33B C33 H33C 109.5 . . ?
C26 C34 H34A 109.5 . . ?
C26 C34 H34B 109.5 . . ?
H34A C34 H34B 109.5 . . ?
C26 C34 H34C 109.5 . . ?
H34A C34 H34C 109.5 . . ?
H34B C34 H34C 109.5 . . ?
C26 C32' H32D 109.5 . . ?
C26 C32' H32E 109.5 . . ?
H32D C32' H32E 109.5 . . ?
C26 C32' H32F 109.5 . . ?
H32D C32' H32F 109.5 . . ?
H32E C32' H32F 109.5 . . ?
C26 C33' H33D 109.5 . . ?
C26 C33' H33E 109.5 . . ?
H33D C33' H33E 109.5 . . ?
C26 C33' H33F 109.5 . . ?
H33D C33' H33F 109.5 . . ?
H33E C33' H33F 109.5 . . ?
C26 C34' H34D 109.5 . . ?
C26 C34' H34E 109.5 . . ?
H34D C34' H34E 109.5 . . ?
C26 C34' H34F 109.5 . . ?
H34D C34' H34F 109.5 . . ?
H34E C34' H34F 109.5 . . ?
C27 C35 H35A 109.5 . . ?
C27 C35 H35B 109.5 . . ?
H35A C35 H35B 109.5 . . ?
C27 C35 H35C 109.5 . . ?
H35A C35 H35C 109.5 . . ?
H35B C35 H35C 109.5 . . ?
C27 C36 H36A 109.5 . . ?
C27 C36 H36B 109.5 . . ?
H36A C36 H36B 109.5 . . ?
C27 C36 H36C 109.5 . . ?
H36A C36 H36C 109.5 . . ?
H36B C36 H36C 109.5 . . ?
C27 C37 H37A 109.5 . . ?
C27 C37 H37B 109.5 . . ?
H37A C37 H37B 109.5 . . ?
C27 C37 H37C 109.5 . . ?
H37A C37 H37C 109.5 . . ?
H37B C37 H37C 109.5 . . ?
C28 C38 H38A 109.5 . . ?
C28 C38 H38B 109.5 . . ?
H38A C38 H38B 109.5 . . ?
C28 C38 H38C 109.5 . . ?
H38A C38 H38C 109.5 . . ?
H38B C38 H38C 109.5 . . ?
C28 C39 H39A 109.5 . . ?
C28 C39 H39B 109.5 . . ?
H39A C39 H39B 109.5 . . ?
C28 C39 H39C 109.5 . . ?
H39A C39 H39C 109.5 . . ?
H39B C39 H39C 109.5 . . ?
C28 C40 H40A 109.5 . . ?
C28 C40 H40B 109.5 . . ?
H40A C40 H40B 109.5 . . ?
C28 C40 H40C 109.5 . . ?
H40A C40 H40C 109.5 . . ?
H40B C40 H40C 109.5 . . ?
O6 C41 H41A 109.5 . . ?
O6 C41 H41B 109.5 . . ?
H41A C41 H41B 109.5 . . ?
O6 C41 H41C 109.5 . . ?
H41A C41 H41C 109.5 . . ?
H41B C41 H41C 109.5 . . ?

loop_
_geom_bond_atom_site_label_1
_geom_bond_atom_site_label_2
_geom_bond_distance
_geom_bond_site_symmetry_2
_geom_bond_publ_flag
Dy1 O2 2.347(4) 2_766 ?
Dy1 O3 2.349(4) 2_766 ?
Dy1 O4 2.349(4) . ?
Dy1 O1 2.358(4) . ?
Dy1 O7 2.433(4) . ?
Dy1 O5 2.5106(3) . ?
Dy1 Cl2 2.692(3) . ?
Dy1 S1 2.9152(14) . ?
Dy1 S3 2.9270(14) 2_766 ?
Dy1 Dy2 3.5379(4) . ?
Dy1 Dy2 3.5822(4) 2_766 ?
Dy2 O1 2.338(4) . ?
Dy2 O3 2.338(3) 2_766 ?
Dy2 O4 2.358(4) 2_766 ?
Dy2 O2 2.358(4) . ?
Dy2 O6 2.439(4) . ?
Dy2 O5 2.5241(3) . ?
Dy2 Cl1 2.7854(16) . ?
Dy2 S4 2.9106(14) 2_766 ?
Dy2 S2 2.9134(14) . ?
Dy2 Dy1 3.5821(4) 2_766 ?
S1 C2 1.779(6) . ?
S1 C24 1.779(6) . ?
S2 C8 1.792(6) . ?
S2 C6 1.796(5) . ?
S3 C14 1.780(6) . ?
S3 C12 1.780(6) . ?
S3 Dy1 2.9271(14) 2_766 ?
S4 C20 1.778(6) . ?
S4 C18 1.786(5) . ?
S4 Dy2 2.9105(14) 2_766 ?
O1 C1 1.322(6) . ?
O2 C7 1.332(6) . ?
O2 Dy1 2.347(4) 2_766 ?
O3 C13 1.333(6) . ?
O3 Dy2 2.338(3) 2_766 ?
O3 Dy1 2.349(4) 2_766 ?
O4 C19 1.329(6) . ?
O4 Dy2 2.358(4) 2_766 ?
O5 Dy1 2.5106(3) 2_766 ?
O5 Dy2 2.5242(3) 2_766 ?
O6 C41 1.431(8) . ?
C1 C6 1.401(8) . ?
C1 C2 1.414(8) . ?
C2 C3 1.390(7) . ?
C3 C4 1.387(8) . ?
C3 H3A 0.9500 . ?
C4 C5 1.391(8) . ?
C4 C25 1.544(8) . ?
C5 C6 1.392(7) . ?
C5 H5A 0.9500 . ?
C7 C8 1.399(8) . ?
C7 C12 1.418(8) . ?
C8 C9 1.395(8) . ?
C9 C10 1.372(9) . ?
C9 H9A 0.9500 . ?
C10 C11 1.383(9) . ?
C10 C26 1.543(8) . ?
C11 C12 1.391(7) . ?
C11 H11A 0.9500 . ?
C13 C14 1.396(8) . ?
C13 C18 1.408(8) . ?
C14 C15 1.400(8) . ?
C15 C16 1.398(8) . ?
C15 H15A 0.9500 . ?
C16 C17 1.394(8) . ?
C16 C27 1.546(7) . ?
C17 C18 1.381(7) . ?
C17 H17A 0.9500 . ?
C19 C20 1.415(8) . ?
C19 C24 1.416(8) . ?
C20 C21 1.379(8) . ?
C21 C22 1.387(8) . ?
C21 H21A 0.9500 . ?
C22 C23 1.402(8) . ?
C22 C28 1.535(8) . ?
C23 C24 1.378(8) . ?
C23 H23A 0.9500 . ?
C25 C31 1.493(10) . ?
C25 C30 1.525(10) . ?
C25 C29 1.545(11) . ?
C26 C32 1.38(2) . ?
C26 C33' 1.41(2) . ?
C26 C34 1.477(19) . ?
C26 C32' 1.58(2) . ?
C26 C34' 1.64(2) . ?
C26 C33 1.688(15) . ?
C27 C35 1.511(9) . ?
C27 C36 1.524(9) . ?
C27 C37 1.531(9) . ?
C28 C39 1.502(10) . ?
C28 C38 1.506(10) . ?
C28 C40 1.516(11) . ?
C29 H29A 0.9800 . ?
C29 H29B 0.9800 . ?
C29 H29C 0.9800 . ?
C30 H30A 0.9800 . ?
C30 H30B 0.9800 . ?
C30 H30C 0.9800 . ?
C31 H31A 0.9800 . ?
C31 H31B 0.9800 . ?
C31 H31C 0.9800 . ?
C32 H32A 0.9800 . ?
C32 H32B 0.9800 . ?
C32 H32C 0.9800 . ?
C33 H33A 0.9800 . ?
C33 H33B 0.9800 . ?
C33 H33C 0.9800 . ?
C34 H34A 0.9800 . ?
C34 H34B 0.9800 . ?
C34 H34C 0.9800 . ?
C32' H32D 0.9800 . ?
C32' H32E 0.9800 . ?
C32' H32F 0.9800 . ?
C33' H33D 0.9800 . ?
C33' H33E 0.9800 . ?
C33' H33F 0.9800 . ?
C34' H34D 0.9800 . ?
C34' H34E 0.9800 . ?
C34' H34F 0.9800 . ?
C35 H35A 0.9800 . ?
C35 H35B 0.9800 . ?
C35 H35C 0.9800 . ?
C36 H36A 0.9800 . ?
C36 H36B 0.9800 . ?
C36 H36C 0.9800 . ?
C37 H37A 0.9800 . ?
C37 H37B 0.9800 . ?
C37 H37C 0.9800 . ?
C38 H38A 0.9800 . ?
C38 H38B 0.9800 . ?
C38 H38C 0.9800 . ?
C39 H39A 0.9800 . ?
C39 H39B 0.9800 . ?
C39 H39C 0.9800 . ?
C40 H40A 0.9800 . ?
C40 H40B 0.9800 . ?
C40 H40C 0.9800 . ?
C41 H41A 0.9800 . ?
C41 H41B 0.9800 . ?
C41 H41C 0.9800 . ?
O9 C42 1.454(9) . ?
O10 C43 1.461(10) . ?
O11 C44 1.31(3) . ?
O12 C45 1.348(15) . ?
O13 C46 1.47(3) . ?
